data_2203325
loop_
_publ_author_name
'Karaday\?i, Nevzat'
'Aky\"uz, Emine'
'Kahveci, Bahittin'
'A\(gar, Erbil '
'\;Sa\,smaz, Selami'
'B\"uy\"ukg\"ung\"or, Orhan'

_publ_section_title
;
 2,3-Dihydro-4-phenyl-1,4-benzoxazine-6,7-dicarbonitrile
;
_journal_issue 3
_journal_name_full 'Acta Crystallographica Section E'
_journal_page_first o450
_journal_page_last o452
_journal_paper_doi 10.1107/S1600536804003861
_journal_volume 60
_journal_year 2004
_chemical_formula_iupac 'C16 H11 N3 O'
_chemical_formula_moiety 'C16 H11 N3 O'
_chemical_formula_sum 'C16 H11 N3 O'
_chemical_formula_weight 261.28
_chemical_name_systematic
;
2,3-Dihydro-4-phenyl-1,4-benzoxazine-6,7-dicarbonitrile
;
_space_group_IT_number 14
_symmetry_cell_setting monoclinic
_symmetry_space_group_name_Hall '-P 2ybc'
_symmetry_space_group_name_H-M 'P 1 21/c 1'
_atom_sites_solution_hydrogens geom
_atom_sites_solution_primary direct
_atom_sites_solution_secondary difmap
_cell_angle_alpha 90.00
_cell_angle_beta 114.879(7)
_cell_angle_gamma 90.00
_cell_formula_units_Z 4
_cell_length_a 14.3699(14)
_cell_length_b 7.5806(4)
_cell_length_c 13.1208(14)
_cell_measurement_reflns_used 8295
_cell_measurement_temperature 293(2)
_cell_measurement_theta_max 28.33
_cell_measurement_theta_min 1.71
_cell_volume 1296.6(2)
_computing_cell_refinement X-AREA
_computing_data_collection 'X-AREA (Stoe & Cie, 2002)'
_computing_data_reduction 'X-RED (Stoe & Cie, 2002)'
_computing_molecular_graphics
;
ORTEPIII (Burnett & Johnson, 1996) and PLUTON (Spek, 1997)
;
_computing_publication_material
;
WinGX (Farrugia, 1999)
;
_computing_structure_refinement 'SHELXL97 (Sheldrick, 1997)'
_computing_structure_solution 'SHELXS97 (Sheldrick, 1997)'
_diffrn_ambient_temperature 293(2)
_diffrn_measured_fraction_theta_full 0.998
_diffrn_measured_fraction_theta_max 0.998
_diffrn_measurement_device '2-circle goniometer'
_diffrn_measurement_device_type 'Stoe IPDS-2'
_diffrn_measurement_method \w
_diffrn_radiation_monochromator 'plane graphite'
_diffrn_radiation_source 'fine-focus sealed tube'
_diffrn_radiation_type MoK\a
_diffrn_radiation_wavelength 0.71073
_diffrn_reflns_av_R_equivalents 0.0497
_diffrn_reflns_av_sigmaI/netI 0.0325
_diffrn_reflns_limit_h_max 17
_diffrn_reflns_limit_h_min -17
_diffrn_reflns_limit_k_max 8
_diffrn_reflns_limit_k_min -8
_diffrn_reflns_limit_l_max 15
_diffrn_reflns_limit_l_min -15
_diffrn_reflns_number 15978
_diffrn_reflns_theta_full 25.00
_diffrn_reflns_theta_max 25.00
_diffrn_reflns_theta_min 3.11
_diffrn_standards_decay_% 0
_diffrn_standards_interval_count 0
_diffrn_standards_number 0
_exptl_absorpt_coefficient_mu 0.087
_exptl_absorpt_correction_T_max 0.9930
_exptl_absorpt_correction_T_min 0.9798
_exptl_absorpt_correction_type integration
_exptl_absorpt_process_details
;
(X-RED32; Stoe&Cie, 2002)
;
_exptl_crystal_colour colourless
_exptl_crystal_density_diffrn 1.338
_exptl_crystal_density_method 'not measured'
_exptl_crystal_description prism
_exptl_crystal_F_000 544
_exptl_crystal_size_max 0.35
_exptl_crystal_size_mid 0.22
_exptl_crystal_size_min 0.10
_refine_diff_density_max 0.175
_refine_diff_density_min -0.161
_refine_ls_extinction_coef 0.031(4)
_refine_ls_extinction_expression Fc^*^=kFc[1+0.001xFc^2^\l^3^/sin(2\q)]^-1/4^
_refine_ls_extinction_method SHELXL97
_refine_ls_goodness_of_fit_ref 0.906
_refine_ls_hydrogen_treatment refall
_refine_ls_matrix_type full
_refine_ls_number_parameters 226
_refine_ls_number_reflns 2264
_refine_ls_number_restraints 4
_refine_ls_restrained_S_all 1.126
_refine_ls_R_factor_all 0.0669
_refine_ls_R_factor_gt 0.0381
_refine_ls_shift/su_max 0.025
_refine_ls_shift/su_mean 0.001
_refine_ls_structure_factor_coef Fsqd
_refine_ls_weighting_details 'calc w = 1/[\s^2^(Fo^2^)+(0.059P)^2^] where P = (Fo^2^+2Fc^2^)/3'
_refine_ls_weighting_scheme calc
_refine_ls_wR_factor_gt 0.0893
_refine_ls_wR_factor_ref 0.0978
_reflns_number_gt 1449
_reflns_number_total 2264
_reflns_threshold_expression I>2\s(I)
_cod_data_source_file na6297.cif
_cod_data_source_block I
_cod_original_sg_symbol_H-M 'P 21/c'
_cod_database_code 2203325
_cod_database_fobs_code 2203325

loop_
_symmetry_equiv_pos_as_xyz
'x, y, z'
'-x, y+1/2, -z+1/2'
'-x, -y, -z'
'x, -y-1/2, z-1/2'

loop_
_atom_site_label
_atom_site_fract_x
_atom_site_fract_y
_atom_site_fract_z
_atom_site_U_iso_or_equiv
_atom_site_adp_type
_atom_site_calc_flag
_atom_site_refinement_flags
_atom_site_occupancy
_atom_site_type_symbol
O1 0.65103(11) 0.74580(19) 0.22598(13) 0.0630(5) Uani d . 1 O
N1 0.76367(12) 0.4286(2) 0.27311(15) 0.0594(5) Uani d . 1 N
N2 0.24652(15) 0.4441(3) 0.00431(19) 0.0806(7) Uani d . 1 N
N3 0.38976(15) -0.0061(3) 0.04340(17) 0.0699(6) Uani d U 1 N
C1 0.81813(17) 0.1991(3) 0.1792(2) 0.0547(6) Uani d . 1 C
C2 0.8885(2) 0.0717(3) 0.1836(3) 0.0680(7) Uani d . 1 C
C3 0.9719(2) 0.0353(4) 0.2825(3) 0.0799(9) Uani d . 1 C
C4 0.9839(2) 0.1242(4) 0.3783(3) 0.0816(9) Uani d . 1 C
C5 0.91337(17) 0.2478(4) 0.3764(2) 0.0698(7) Uani d . 1 C
C6 0.83006(14) 0.2888(3) 0.27597(18) 0.0513(5) Uani d . 1 C
C7 0.65881(14) 0.4266(3) 0.21190(16) 0.0468(5) Uani d . 1 C
C8 0.60216(15) 0.2721(3) 0.17223(16) 0.0480(5) Uani d . 1 C
C9 0.49560(14) 0.2738(3) 0.11632(15) 0.0454(5) Uani d DU 1 C
C10 0.44256(13) 0.4362(3) 0.10011(16) 0.0462(5) Uani d D 1 C
C11 0.49896(16) 0.5903(3) 0.13802(17) 0.0495(5) Uani d . 1 C
C12 0.60412(15) 0.5870(3) 0.19153(17) 0.0475(5) Uani d . 1 C
C13 0.8074(2) 0.5919(3) 0.3344(2) 0.0703(7) Uani d . 1 C
C14 0.75993(18) 0.7459(4) 0.2608(3) 0.0692(7) Uani d . 1 C
C15 0.33504(15) 0.4412(3) 0.04695(18) 0.0549(6) Uani d D 1 C
C16 0.43970(15) 0.1197(3) 0.07702(17) 0.0518(5) Uani d DU 1 C
H1 0.7623(18) 0.227(3) 0.111(2) 0.066(7) Uiso d . 1 H
H2 0.874(2) 0.008(4) 0.110(3) 0.104(10) Uiso d . 1 H
H3 1.023(2) -0.054(4) 0.286(2) 0.097(9) Uiso d . 1 H
H4 1.042(2) 0.094(3) 0.448(2) 0.088(8) Uiso d . 1 H
H5 0.9188(19) 0.312(4) 0.443(2) 0.090(9) Uiso d . 1 H
H8 0.6353(16) 0.159(3) 0.1848(17) 0.062(6) Uiso d . 1 H
H11 0.4671(15) 0.701(3) 0.1269(17) 0.055(6) Uiso d . 1 H
H13A 0.794(2) 0.595(4) 0.407(2) 0.096(9) Uiso d . 1 H
H13B 0.880(2) 0.589(3) 0.354(2) 0.080(8) Uiso d . 1 H
H14A 0.7830(18) 0.862(4) 0.302(2) 0.078(7) Uiso d . 1 H
H14B 0.7744(19) 0.746(3) 0.191(2) 0.086(8) Uiso d . 1 H

loop_
_atom_site_aniso_label
_atom_site_aniso_U_11
_atom_site_aniso_U_22
_atom_site_aniso_U_33
_atom_site_aniso_U_12
_atom_site_aniso_U_13
_atom_site_aniso_U_23
O1 0.0565(9) 0.0470(10) 0.0822(11) -0.0062(7) 0.0260(8) -0.0080(8)
N1 0.0380(10) 0.0594(12) 0.0713(12) 0.0003(8) 0.0136(9) -0.0161(9)
N2 0.0488(12) 0.0948(17) 0.0884(15) 0.0059(11) 0.0193(10) 0.0200(13)
N3 0.0603(12) 0.0595(12) 0.0818(14) -0.0070(9) 0.0221(10) -0.0076(11)
C1 0.0478(12) 0.0518(14) 0.0644(15) -0.0007(10) 0.0236(11) 0.0022(11)
C2 0.0649(15) 0.0565(15) 0.097(2) 0.0020(12) 0.0476(15) 0.0001(14)
C3 0.0569(15) 0.0696(18) 0.124(3) 0.0190(14) 0.0486(17) 0.0229(18)
C4 0.0474(14) 0.099(2) 0.091(2) 0.0191(14) 0.0219(14) 0.0315(18)
C5 0.0464(13) 0.092(2) 0.0637(15) 0.0042(13) 0.0160(11) 0.0059(15)
C6 0.0368(10) 0.0540(13) 0.0619(13) -0.0002(9) 0.0195(9) 0.0007(10)
C7 0.0397(11) 0.0526(13) 0.0473(11) -0.0010(9) 0.0175(9) -0.0033(9)
C8 0.0421(11) 0.0470(14) 0.0529(12) 0.0038(10) 0.0181(9) 0.0019(10)
C9 0.0430(11) 0.0467(11) 0.0463(11) 0.0001(8) 0.0185(9) 0.0011(9)
C10 0.0425(11) 0.0510(13) 0.0446(11) 0.0018(9) 0.0178(9) 0.0043(9)
C11 0.0526(13) 0.0460(14) 0.0514(12) 0.0082(10) 0.0233(10) 0.0061(10)
C12 0.0485(12) 0.0446(13) 0.0513(12) -0.0019(9) 0.0229(10) -0.0023(9)
C13 0.0487(14) 0.0709(18) 0.0824(18) -0.0082(12) 0.0188(13) -0.0256(14)
C14 0.0593(15) 0.0638(17) 0.0889(18) -0.0157(12) 0.0356(13) -0.0175(15)
C15 0.0434(12) 0.0604(14) 0.0577(13) 0.0066(10) 0.0181(10) 0.0105(11)
C16 0.0452(11) 0.0514(11) 0.0558(12) -0.0005(8) 0.0184(9) -0.0023(10)

loop_
_atom_type_symbol
_atom_type_description
_atom_type_scat_dispersion_real
_atom_type_scat_dispersion_imag
_atom_type_scat_source
C C 0.0033 0.0016 'International Tables Vol C Tables 4.2.6.8 and 6.1.1.4'
H H 0.0000 0.0000 'International Tables Vol C Tables 4.2.6.8 and 6.1.1.4'
N N 0.0061 0.0033 'International Tables Vol C Tables 4.2.6.8 and 6.1.1.4'
O O 0.0106 0.0060 'International Tables Vol C Tables 4.2.6.8 and 6.1.1.4'

loop_
_geom_angle_atom_site_label_1
_geom_angle_atom_site_label_2
_geom_angle_atom_site_label_3
_geom_angle
_geom_angle_publ_flag
C3 C2 C1 120.8(3) ?
C3 C2 H2 123.4(17) ?
C1 C2 H2 115.8(17) ?
C2 C1 C6 119.9(2) ?
C2 C1 H1 120.9(14) ?
C6 C1 H1 119.2(14) ?
C4 C3 C2 119.4(3) ?
C4 C3 H3 119.6(16) ?
C2 C3 H3 121.0(16) ?
O1 C14 C13 110.3(2) ?
O1 C14 H14B 108.7(14) ?
C13 C14 H14B 111.8(15) ?
O1 C14 H14A 103.8(13) ?
C13 C14 H14A 112.0(14) ?
H14B C14 H14A 110(2) ?
C12 O1 C14 115.36(18) yes
C1 C6 C5 118.9(2) ?
C1 C6 N1 121.38(19) ?
C5 C6 N1 119.6(2) ?
C3 C4 C5 120.8(3) ?
C3 C4 H4 118.2(16) ?
C5 C4 H4 121.0(16) ?
O1 C12 C11 116.05(19) ?
O1 C12 C7 122.75(17) ?
C11 C12 C7 121.2(2) ?
C7 N1 C6 124.51(18) yes
C7 N1 C13 116.16(18) yes
C6 N1 C13 119.27(17) yes
N1 C13 C14 109.5(2) ?
N1 C13 H13B 107.3(15) ?
C14 C13 H13B 109.9(15) ?
N1 C13 H13A 108.6(15) ?
C14 C13 H13A 111.2(15) ?
H13B C13 H13A 110(2) ?
C12 C11 C10 121.3(2) ?
C12 C11 H11 117.2(13) ?
C10 C11 H11 121.5(13) ?
N1 C7 C8 123.38(19) ?
N1 C7 C12 119.08(19) ?
C8 C7 C12 117.48(18) ?
C4 C5 C6 120.3(3) ?
C4 C5 H5 122.9(15) ?
C6 C5 H5 116.8(15) ?
C11 C10 C15 120.7(2) ?
C11 C10 C9 118.75(17) ?
C15 C10 C9 120.55(18) yes
C9 C8 C7 121.9(2) ?
C9 C8 H8 117.1(13) ?
C7 C8 H8 120.9(13) ?
N2 C15 C10 179.2(2) ?
C16 C9 C8 121.60(19) ?
C16 C9 C10 119.02(17) yes
C8 C9 C10 119.37(18) ?
N3 C16 C9 177.6(2) ?

loop_
_geom_bond_atom_site_label_1
_geom_bond_atom_site_label_2
_geom_bond_distance
_geom_bond_publ_flag
C2 C3 1.375(4) ?
C2 C1 1.382(3) ?
C2 H2 1.02(3) ?
C1 C6 1.386(3) ?
C1 H1 0.94(2) ?
C3 C4 1.371(4) ?
C3 H3 0.98(3) ?
C14 O1 1.434(3) yes
C14 C13 1.486(4) yes
C14 H14B 1.03(3) ?
C14 H14A 1.02(3) ?
O1 C12 1.360(2) yes
C6 C5 1.392(3) ?
C6 N1 1.416(3) yes
C4 C5 1.374(4) ?
C4 H4 0.97(3) ?
C12 C11 1.373(3) ?
C12 C7 1.411(3) ?
N1 C7 1.378(2) ?
N1 C13 1.465(3) yes
C13 H13B 0.96(3) ?
C13 H13A 1.05(3) ?
C11 C10 1.389(3) ?
C11 H11 0.94(2) ?
C7 C8 1.396(3) ?
C5 H5 0.98(3) ?
C10 C15 1.403(3) yes
C10 C9 1.416(3) ?
C8 C9 1.392(3) ?
C8 H8 0.96(2) ?
C15 N2 1.154(3) yes
C9 C16 1.388(2) yes
C16 N3 1.163(3) yes

loop_
_geom_hbond_atom_site_label_D
_geom_hbond_atom_site_label_H
_geom_hbond_atom_site_label_A
_geom_hbond_site_symmetry_A
_geom_hbond_distance_DH
_geom_hbond_distance_HA
_geom_hbond_distance_DA
_geom_hbond_angle_DHA
_geom_hbond_publ_flag
C11 H11 N3 1_565 0.94(2) 2.52(2) 3.425(3) 163(2) yes

loop_
_geom_torsion_atom_site_label_1
_geom_torsion_atom_site_label_2
_geom_torsion_atom_site_label_3
_geom_torsion_atom_site_label_4
_geom_torsion
_geom_torsion_publ_flag
C3 C2 C1 C6 -1.5(4) ?
C1 C2 C3 C4 1.4(4) ?
C13 C14 O1 C12 -44.9(3) ?
C2 C1 C6 C5 -0.1(3) ?
C2 C1 C6 N1 175.5(2) ?
C2 C3 C4 C5 0.4(4) ?
C14 O1 C12 C11 -167.9(2) yes
C14 O1 C12 C7 14.0(3) yes
C1 C6 N1 C7 42.6(3) ?
C5 C6 N1 C7 -141.9(2) ?
C1 C6 N1 C13 -134.5(2) ?
C5 C6 N1 C13 41.1(3) ?
C7 N1 C13 C14 -44.1(3) ?
C6 N1 C13 C14 133.2(2) yes
O1 C14 C13 N1 59.4(3) ?
O1 C12 C11 C10 -179.32(18) ?
C7 C12 C11 C10 -1.2(3) ?
C6 N1 C7 C8 19.4(3) yes
C13 N1 C7 C8 -163.5(2) ?
C6 N1 C7 C12 -163.4(2) ?
C13 N1 C7 C12 13.7(3) ?
O1 C12 C7 N1 2.7(3) ?
C11 C12 C7 N1 -175.27(19) ?
O1 C12 C7 C8 -179.88(18) ?
C11 C12 C7 C8 2.1(3) ?
C3 C4 C5 C6 -2.1(4) ?
C1 C6 C5 C4 1.9(4) ?
N1 C6 C5 C4 -173.8(2) ?
C12 C11 C10 C15 179.1(2) ?
C12 C11 C10 C9 -0.8(3) ?
N1 C7 C8 C9 176.14(19) ?
C12 C7 C8 C9 -1.1(3) ?
C7 C8 C9 C16 179.97(19) ?
C7 C8 C9 C10 -0.8(3) ?
C11 C10 C9 C16 -178.99(19) ?
C15 C10 C9 C16 1.1(3) ?
C11 C10 C9 C8 1.7(3) ?
C15 C10 C9 C8 -178.14(19) ?

loop_
_cod_related_entry_id
_cod_related_entry_database
_cod_related_entry_code
1 ChemSpider 21131041
